data_7212215
loop_
_publ_author_name
'Li, Shaoguang'
'Wu, Biao'
'Hao, Yongjing'
'Liu, Yanyan'
'Yang, Xiao-Juan'

_publ_section_title
;
 1D \\rightarrow 1D Two-fold parallel interpenetrated coordination
 polymers with a bis(pyridylurea) ligand
;
_journal_issue 7
_journal_name_full CrystEngComm
_journal_page_first 2001
_journal_paper_doi 10.1039/b922566h
_journal_volume 12
_journal_year 2010
_chemical_formula_sum 'C30 H52 Cd Cl2 N12 O12'
_chemical_formula_weight 956.14
_chemical_name_systematic
;
?
;
_space_group_IT_number 72
_symmetry_cell_setting orthorhombic
_symmetry_space_group_name_Hall '-I 2 2c'
_symmetry_space_group_name_H-M 'I b a m'
_atom_sites_solution_hydrogens geom
_atom_sites_solution_primary direct
_atom_sites_solution_secondary difmap
_audit_creation_method SHELXL-97
_cell_angle_alpha 90.00
_cell_angle_beta 90.00
_cell_angle_gamma 90.00
_cell_formula_units_Z 4
_cell_length_a 14.1957(10)
_cell_length_b 15.7796(11)
_cell_length_c 18.5297(12)
_cell_measurement_temperature 173(2)
_cell_volume 4150.7(5)
_computing_cell_refinement 'Bruker SMART'
_computing_data_collection 'Bruker SMART APEX II'
_computing_data_reduction 'Bruker SAINT'
_computing_structure_refinement 'SHELXL-97 (Sheldrick, 1997)'
_computing_structure_solution 'SHELXS-97 (Sheldrick, 1990)'
_diffrn_ambient_temperature 173(2)
_diffrn_measured_fraction_theta_full 0.998
_diffrn_measured_fraction_theta_max 0.998
_diffrn_measurement_device_type 'Bruker APEX II area detector'
_diffrn_measurement_method '\w scans'
_diffrn_radiation_monochromator graphite
_diffrn_radiation_source 'fine-focus sealed tube'
_diffrn_radiation_type MoK\a
_diffrn_radiation_wavelength 0.71073
_diffrn_reflns_av_R_equivalents 0.0243
_diffrn_reflns_av_sigmaI/netI 0.0181
_diffrn_reflns_limit_h_max 15
_diffrn_reflns_limit_h_min -16
_diffrn_reflns_limit_k_max 17
_diffrn_reflns_limit_k_min -18
_diffrn_reflns_limit_l_max 22
_diffrn_reflns_limit_l_min -21
_diffrn_reflns_number 13087
_diffrn_reflns_theta_full 25.00
_diffrn_reflns_theta_max 25.00
_diffrn_reflns_theta_min 1.93
_exptl_absorpt_coefficient_mu 0.726
_exptl_absorpt_correction_T_max 0.8115
_exptl_absorpt_correction_T_min 0.8115
_exptl_absorpt_correction_type multi-scan
_exptl_absorpt_process_details SADABS
_exptl_crystal_colour colorless
_exptl_crystal_density_diffrn 1.530
_exptl_crystal_density_method 'not measured'
_exptl_crystal_description Block
_exptl_crystal_F_000 1976
_exptl_crystal_size_max 0.30
_exptl_crystal_size_mid 0.30
_exptl_crystal_size_min 0.30
_refine_diff_density_max 1.414
_refine_diff_density_min -0.690
_refine_diff_density_rms 0.097
_refine_ls_extinction_method none
_refine_ls_goodness_of_fit_ref 1.061
_refine_ls_hydrogen_treatment mixed
_refine_ls_matrix_type full
_refine_ls_number_parameters 147
_refine_ls_number_reflns 1894
_refine_ls_number_restraints 6
_refine_ls_restrained_S_all 1.065
_refine_ls_R_factor_all 0.0458
_refine_ls_R_factor_gt 0.0432
_refine_ls_shift/su_max 0.000
_refine_ls_shift/su_mean 0.000
_refine_ls_structure_factor_coef Fsqd
_refine_ls_weighting_details 'calc w=1/[\s^2^(Fo^2^)+(0.0640P)^2^+29.6075P] where P=(Fo^2^+2Fc^2^)/3'
_refine_ls_weighting_scheme calc
_refine_ls_wR_factor_gt 0.1213
_refine_ls_wR_factor_ref 0.1241
_reflns_number_gt 1744
_reflns_number_total 1894
_reflns_threshold_expression >2sigma(I)
_cod_data_source_file b922566h.txt
_cod_data_source_block CdL2Cl2
_cod_depositor_comments
;
The following automatic conversions were performed:

'_exptl_absorpt_correction_type' value 'Multi-scan' changed to
'multi-scan' according to
/home/saulius/struct/CIF-dictionaries/cif_core.dic dictionary named
'cif_core.dic' version 2.4.2 from 2011-04-26.

Automatic conversion script
Id: cif_fix_values 1891 2012-01-12 08:04:46Z andrius 
;
_cod_original_sg_symbol_H-M Ibam
_cod_database_code 7212215

loop_
_symmetry_equiv_pos_as_xyz
'x, y, z'
'-x, -y, z'
'-x+1/2, y+1/2, -z'
'x+1/2, -y+1/2, -z'
'x+1/2, y+1/2, z+1/2'
'-x+1/2, -y+1/2, z+1/2'
'-x+1, y+1, -z+1/2'
'x+1, -y+1, -z+1/2'
'-x, -y, -z'
'x, y, -z'
'x-1/2, -y-1/2, z'
'-x-1/2, y-1/2, z'
'-x+1/2, -y+1/2, -z+1/2'
'x+1/2, y+1/2, -z+1/2'
'x, -y, z+1/2'
'-x, y, z+1/2'

loop_
_atom_site_label
_atom_site_type_symbol
_atom_site_fract_x
_atom_site_fract_y
_atom_site_fract_z
_atom_site_U_iso_or_equiv
_atom_site_adp_type
_atom_site_occupancy
_atom_site_symmetry_multiplicity
_atom_site_calc_flag
_atom_site_refinement_flags
Cd Cd 0.0000 0.0000 1.0000 0.0158(2) Uani 1 4 d S
Cl Cl 0.5000 0.14512(16) 0.7500 0.0540(5) Uani 1 2 d S
O1 O -0.0795(3) 0.1288(3) 1.0000 0.077(2) Uani 1 2 d SD
H1A H -0.0587 0.1464 1.0355 0.080 Uiso 1 1 d RD
O2 O 0.1670(2) 0.1787(3) 0.65294(18) 0.0722(15) Uani 1 1 d .
O3 O 0.0495(4) 0.2746(4) 0.5587(3) 0.0339(13) Uani 0.50 1 d PD
H301 H -0.0011 0.2869 0.5788 0.080 Uiso 0.50 1 d PRD
H302 H 0.0959 0.2658 0.5862 0.080 Uiso 0.50 1 d PRD
O4 O 0.0916(7) 0.4385(6) 0.5000 0.104(2) Uani 1 2 d SD
H401 H 0.061(4) 0.461(4) 0.538(3) 0.080 Uiso 1 1 d D
O5 O 0.0000 0.5000 0.6290(3) 0.0688(18) Uani 1 2 d SD
H501 H 0.006(5) 0.546(3) 0.652(4) 0.080 Uiso 1 1 d D
N1 N 0.0990(2) 0.0439(2) 0.90583(17) 0.0303(8) Uani 1 1 d .
N2 N 0.2721(2) 0.1356(3) 0.7396(2) 0.0552(14) Uani 1 1 d .
H2A H 0.3312 0.1324 0.7493 0.066 Uiso 1 1 calc R
N3 N 0.3244(2) 0.1916(3) 0.6340(2) 0.0441(10) Uani 1 1 d .
H3 H 0.3795 0.1779 0.6494 0.053 Uiso 1 1 calc R
C1 C 0.0632(3) 0.0905(3) 0.8518(2) 0.0317(9) Uani 1 1 d .
H1 H -0.0010 0.1022 0.8528 0.038 Uiso 1 1 calc R
C2 C 0.1151(3) 0.1223(3) 0.7947(2) 0.0378(11) Uani 1 1 d .
H2 H 0.0862 0.1541 0.7586 0.045 Uiso 1 1 calc R
C3 C 0.2113(3) 0.1059(4) 0.7923(2) 0.0452(13) Uani 1 1 d .
C4 C 0.2494(3) 0.0578(4) 0.8483(2) 0.0494(14) Uani 1 1 d .
H4 H 0.3135 0.0460 0.8491 0.059 Uiso 1 1 calc R
C5 C 0.1917(3) 0.0277(3) 0.9024(2) 0.0403(11) Uani 1 1 d .
H5 H 0.2185 -0.0056 0.9384 0.048 Uiso 1 1 calc R
C6 C 0.2488(3) 0.1699(4) 0.6734(2) 0.0522(15) Uani 1 1 d .
C7 C 0.3163(3) 0.2372(3) 0.56619(19) 0.0290(9) Uani 1 1 d .
H7A H 0.3675 0.2777 0.5631 0.035 Uiso 1 1 calc R
H7B H 0.2578 0.2690 0.5665 0.035 Uiso 1 1 calc R
C8 C 0.3183(4) 0.1822(3) 0.5000 0.0295(12) Uani 1 2 d S
H8A H 0.2642 0.1446 0.5000 0.035 Uiso 1 2 calc SR
H8B H 0.3749 0.1478 0.5000 0.035 Uiso 1 2 calc SR

loop_
_atom_site_aniso_label
_atom_site_aniso_U_11
_atom_site_aniso_U_22
_atom_site_aniso_U_33
_atom_site_aniso_U_23
_atom_site_aniso_U_13
_atom_site_aniso_U_12
Cd 0.0148(3) 0.0199(3) 0.0129(3) 0.000 0.000 -0.00194(18)
Cl 0.0181(7) 0.1051(16) 0.0387(9) 0.000 -0.0041(6) 0.000
O1 0.033(3) 0.032(3) 0.167(7) 0.000 0.000 0.010(2)
O2 0.0196(15) 0.158(4) 0.0391(19) 0.060(2) -0.0045(14) -0.003(2)
O3 0.033(3) 0.036(3) 0.033(3) -0.003(2) -0.010(2) 0.003(2)
O4 0.123(7) 0.088(6) 0.101(7) 0.000 0.000 0.013(5)
O5 0.056(3) 0.113(6) 0.038(3) 0.000 0.000 -0.015(4)
N1 0.0203(15) 0.047(2) 0.0232(16) 0.0120(15) -0.0032(13) -0.0098(15)
N2 0.0139(17) 0.115(4) 0.037(2) 0.049(2) -0.0063(14) -0.012(2)
N3 0.0200(17) 0.076(3) 0.036(2) 0.035(2) 0.0000(15) -0.0029(17)
C1 0.0171(17) 0.050(3) 0.028(2) 0.0124(19) -0.0042(16) -0.0081(17)
C2 0.0203(19) 0.064(3) 0.029(2) 0.024(2) -0.0069(16) -0.0088(19)
C3 0.020(2) 0.086(4) 0.029(2) 0.032(2) -0.0066(17) -0.016(2)
C4 0.0172(19) 0.096(4) 0.035(2) 0.035(3) -0.0039(17) -0.007(2)
C5 0.023(2) 0.069(3) 0.029(2) 0.028(2) -0.0038(17) -0.004(2)
C6 0.023(2) 0.099(4) 0.035(2) 0.041(3) -0.0038(19) -0.009(2)
C7 0.032(2) 0.036(2) 0.0190(19) 0.0099(16) 0.0048(15) -0.0010(17)
C8 0.025(3) 0.020(3) 0.044(3) 0.000 0.000 -0.004(2)

loop_
_atom_type_symbol
_atom_type_description
_atom_type_scat_dispersion_real
_atom_type_scat_dispersion_imag
_atom_type_scat_source
C C 0.0033 0.0016 'International Tables Vol C Tables 4.2.6.8 and 6.1.1.4'
H H 0.0000 0.0000 'International Tables Vol C Tables 4.2.6.8 and 6.1.1.4'
N N 0.0061 0.0033 'International Tables Vol C Tables 4.2.6.8 and 6.1.1.4'
O O 0.0106 0.0060 'International Tables Vol C Tables 4.2.6.8 and 6.1.1.4'
Cl Cl 0.1484 0.1585 'International Tables Vol C Tables 4.2.6.8 and 6.1.1.4'
Cd Cd -0.8075 1.2024 'International Tables Vol C Tables 4.2.6.8 and 6.1.1.4'

loop_
_geom_angle_atom_site_label_1
_geom_angle_atom_site_label_2
_geom_angle_atom_site_label_3
_geom_angle
_geom_angle_site_symmetry_1
_geom_angle_site_symmetry_3
O1 Cd O1 180.000(1) . 9_557
O1 Cd N1 88.12(12) . 2
O1 Cd N1 91.88(12) 9_557 2
O1 Cd N1 91.88(12) . 10_557
O1 Cd N1 88.12(12) 9_557 10_557
N1 Cd N1 180.000(1) 2 10_557
O1 Cd N1 91.88(12) . .
O1 Cd N1 88.12(12) 9_557 .
N1 Cd N1 83.83(15) 2 .
N1 Cd N1 96.17(16) 10_557 .
O1 Cd N1 88.12(12) . 9_557
O1 Cd N1 91.88(12) 9_557 9_557
N1 Cd N1 96.17(15) 2 9_557
N1 Cd N1 83.83(15) 10_557 9_557
N1 Cd N1 180.000(1) . 9_557
Cd O1 H1A 97.4 . .
H301 O3 H302 116.3 . .
C5 N1 C1 116.1(3) . .
C5 N1 Cd 124.5(3) . .
C1 N1 Cd 119.4(2) . .
C6 N2 C3 127.6(4) . .
C6 N2 H2A 116.2 . .
C3 N2 H2A 116.2 . .
C6 N3 C7 122.3(4) . .
C6 N3 H3 118.8 . .
C7 N3 H3 118.8 . .
N1 C1 C2 124.6(4) . .
N1 C1 H1 117.7 . .
C2 C1 H1 117.7 . .
C1 C2 C3 118.6(4) . .
C1 C2 H2 120.7 . .
C3 C2 H2 120.7 . .
N2 C3 C2 124.8(4) . .
N2 C3 C4 117.9(4) . .
C2 C3 C4 117.3(4) . .
C5 C4 C3 119.9(4) . .
C5 C4 H4 120.1 . .
C3 C4 H4 120.1 . .
N1 C5 C4 123.5(4) . .
N1 C5 H5 118.3 . .
C4 C5 H5 118.3 . .
O2 C6 N3 123.9(4) . .
O2 C6 N2 123.0(4) . .
N3 C6 N2 113.1(4) . .
N3 C7 C8 114.7(4) . .
N3 C7 H7A 108.6 . .
C8 C7 H7A 108.6 . .
N3 C7 H7B 108.6 . .
C8 C7 H7B 108.6 . .
H7A C7 H7B 107.6 . .
C7 C8 C7 109.4(4) . 10_556
C7 C8 H8A 109.8 . .
C7 C8 H8A 109.8 10_556 .
C7 C8 H8B 109.8 . .
C7 C8 H8B 109.8 10_556 .
H8A C8 H8B 108.2 . .

loop_
_geom_bond_atom_site_label_1
_geom_bond_atom_site_label_2
_geom_bond_distance
_geom_bond_site_symmetry_2
Cd O1 2.325(5) .
Cd O1 2.325(5) 9_557
Cd N1 2.345(3) 2
Cd N1 2.345(3) 10_557
Cd N1 2.345(3) .
Cd N1 2.345(3) 9_557
O1 H1A 0.7717 .
O2 C6 1.231(5) .
O3 H301 0.8318 .
O3 H302 0.8439 .
O4 H401 0.90(2) .
O5 H501 0.85(2) .
N1 C5 1.342(5) .
N1 C1 1.343(5) .
N2 C6 1.380(5) .
N2 C3 1.386(5) .
N2 H2A 0.8600 .
N3 C6 1.342(5) .
N3 C7 1.453(5) .
N3 H3 0.8600 .
C1 C2 1.383(5) .
C1 H1 0.9300 .
C2 C3 1.391(6) .
C2 H2 0.9300 .
C3 C4 1.394(6) .
C4 C5 1.378(6) .
C4 H4 0.9300 .
C5 H5 0.9300 .
C7 C8 1.503(5) .
C7 H7A 0.9700 .
C7 H7B 0.9700 .
C8 C7 1.503(5) 10_556
C8 H8A 0.9700 .
C8 H8B 0.9700 .

loop_
_geom_hbond_atom_site_label_D
_geom_hbond_atom_site_label_H
_geom_hbond_atom_site_label_A
_geom_hbond_distance_DH
_geom_hbond_distance_HA
_geom_hbond_distance_DA
_geom_hbond_angle_DHA
_geom_hbond_site_symmetry_A
O1 H1A O3 0.77 2.07 2.581(7) 123.5 16
O5 H501 Cl 0.85(2) 2.40(3) 3.205(5) 160(7) 14_456
O4 H401 O5 0.90(2) 1.99(2) 2.889(7) 174(7) .
O3 H302 O2 0.84 2.11 2.849(6) 146.8 .
N3 H3 Cl 0.86 2.58 3.373(4) 153.1 .
N2 H2A Cl 0.86 2.40 3.245(3) 165.7 .
C2 H2 O2 0.93 2.30 2.870(5) 118.9 .

loop_
_geom_torsion_atom_site_label_1
_geom_torsion_atom_site_label_2
_geom_torsion_atom_site_label_3
_geom_torsion_atom_site_label_4
_geom_torsion
_geom_torsion_site_symmetry_1
_geom_torsion_site_symmetry_4
O1 Cd N1 C5 139.3(4) . .
O1 Cd N1 C5 -40.7(4) 9_557 .
N1 Cd N1 C5 -132.8(4) 2 .
N1 Cd N1 C5 47.2(4) 10_557 .
N1 Cd N1 C5 40(66) 9_557 .
O1 Cd N1 C1 -38.8(3) . .
O1 Cd N1 C1 141.2(3) 9_557 .
N1 Cd N1 C1 49.1(3) 2 .
N1 Cd N1 C1 -130.9(3) 10_557 .
N1 Cd N1 C1 -138(66) 9_557 .
C5 N1 C1 C2 -0.5(7) . .
Cd N1 C1 C2 177.8(4) . .
N1 C1 C2 C3 -0.3(8) . .
C6 N2 C3 C2 -15.1(10) . .
C6 N2 C3 C4 166.7(6) . .
C1 C2 C3 N2 -178.1(5) . .
C1 C2 C3 C4 0.1(8) . .
N2 C3 C4 C5 179.2(5) . .
C2 C3 C4 C5 0.9(9) . .
C1 N1 C5 C4 1.5(7) . .
Cd N1 C5 C4 -176.6(4) . .
C3 C4 C5 N1 -1.8(9) . .
C7 N3 C6 O2 7.6(10) . .
C7 N3 C6 N2 -173.1(5) . .
C3 N2 C6 O2 0.4(11) . .
C3 N2 C6 N3 -178.9(6) . .
C6 N3 C7 C8 -96.7(6) . .
N3 C7 C8 C7 -176.1(3) . 10_556
